data_4075698
loop_
_publ_author_name
'MacLachlan, Erin A.'
'Fryzuk, Michael D.'

_publ_section_title
;
 A New Arene-Bridged Diamidophosphine Ligand and Its Coordination
 Chemistry with Zirconium(IV)
;
_journal_issue 6
_journal_name_full Organometallics
_journal_page_first 1112
_journal_paper_doi 10.1021/om049165x
_journal_volume 24
_journal_year 2005
_chemical_formula_moiety 'C46 H55 Li2 N2 O2 P'
_chemical_formula_sum 'C46 H55 Li2 N2 O2 P'
_chemical_formula_weight 712.77
_chemical_name_systematic
;
 ?
;
_space_group_IT_number 14
_symmetry_cell_setting monoclinic
_symmetry_space_group_name_Hall '-P 2yn'
_symmetry_space_group_name_H-M 'P 1 21/n 1'
_atom_sites_solution_hydrogens geom
_atom_sites_solution_primary direct
_atom_sites_solution_secondary difmap
_audit_conform_dict_location ftp://ftp.iucr.org/pub/cif_core.dic
_audit_conform_dict_name cif_core.dic
_audit_conform_dict_version 2.2
_audit_creation_date 2004-11-15T15:08:16-00:00
_audit_creation_method 'WinGX routine CIF_UPDATE'
_cell_angle_alpha 90
_cell_angle_beta 102.308(4)
_cell_angle_gamma 90
_cell_formula_units_Z 4
_cell_length_a 12.0195(11)
_cell_length_b 24.292(2)
_cell_length_c 14.2557(11)
_cell_measurement_reflns_used 3882
_cell_measurement_temperature 173(2)
_cell_measurement_theta_max 47.748
_cell_measurement_theta_min 4.825
_cell_volume 4066.7(6)
_computing_cell_refinement CrystalClear
_computing_data_reduction CrystalClear
_computing_molecular_graphics 'ORTEP-3 (Farrugia, 1997)'
_computing_publication_material 'PLATON (Spek, 1990)'
_computing_structure_refinement 'SHELXL-97 (Sheldrick, 1997)'
_computing_structure_solution SIR-92
_diffrn_ambient_temperature 173(2)
_diffrn_measured_fraction_theta_full 0.988
_diffrn_measured_fraction_theta_max 0.988
_diffrn_radiation_monochromator graphite
_diffrn_radiation_type MoK\a
_diffrn_radiation_wavelength 0.71073
_diffrn_reflns_av_R_equivalents 0.0519
_diffrn_reflns_av_unetI/netI 0.0596
_diffrn_reflns_limit_h_max 15
_diffrn_reflns_limit_h_min -15
_diffrn_reflns_limit_k_max 31
_diffrn_reflns_limit_k_min -31
_diffrn_reflns_limit_l_max 17
_diffrn_reflns_limit_l_min -18
_diffrn_reflns_number 54955
_diffrn_reflns_theta_full 27.88
_diffrn_reflns_theta_max 27.88
_diffrn_reflns_theta_min 1.68
_exptl_absorpt_coefficient_mu 0.106
_exptl_absorpt_correction_type multi-scan
_exptl_absorpt_process_details Multi-scan
_exptl_crystal_colour colourless
_exptl_crystal_density_diffrn 1.164
_exptl_crystal_density_method 'not measured'
_exptl_crystal_description tablet
_exptl_crystal_F_000 1528
_exptl_crystal_size_max 0.3
_exptl_crystal_size_mid 0.25
_exptl_crystal_size_min 0.1
_refine_diff_density_max 0.72
_refine_diff_density_min -0.472
_refine_diff_density_rms 0.049
_refine_ls_extinction_method none
_refine_ls_goodness_of_fit_ref 1.044
_refine_ls_hydrogen_treatment mixed
_refine_ls_matrix_type full
_refine_ls_number_parameters 486
_refine_ls_number_reflns 9577
_refine_ls_number_restraints 0
_refine_ls_restrained_S_all 1.044
_refine_ls_R_factor_all 0.0877
_refine_ls_R_factor_gt 0.051
_refine_ls_shift/su_max 0
_refine_ls_shift/su_mean 0
_refine_ls_structure_factor_coef Fsqd
_refine_ls_weighting_details 'calc w=1/[\s^2^(Fo^2^)+(0.0597P)^2^+1.3317P] where P=(Fo^2^+2Fc^2^)/3'
_refine_ls_weighting_scheme calc
_refine_ls_wR_factor_gt 0.125
_refine_ls_wR_factor_ref 0.1411
_reflns_number_gt 6409
_reflns_number_total 9577
_reflns_threshold_expression >2sigma(I)
_cod_data_source_file om049165xsi20041026_061627.cif
_cod_data_source_block mf592
_cod_depositor_comments
;
The following automatic conversions were performed:

'_symmetry_cell_setting' value 'Monoclinic' changed to 'monoclinic'
according to /home/saulius/struct/CIF-dictionaries/cif_core.dic
dictionary named 'cif_core.dic' version 2.4.1 from
2010-06-29.

'_exptl_absorpt_correction_type' value 'Multi-scan'
changed to 'multi-scan' according to
/home/saulius/struct/CIF-dictionaries/cif_core.dic dictionary named
'cif_core.dic' version 2.4.1 from 2010-06-29.

Automatic conversion script
Id: cif_fix_values 1715 2011-07-08 13:25:40Z adriana 
;
_cod_original_sg_symbol_H-M P2(1)/n
_cod_database_code 4075698

loop_
_symmetry_equiv_pos_as_xyz
'x, y, z'
'-x+1/2, y+1/2, -z+1/2'
'-x, -y, -z'
'x-1/2, -y-1/2, z-1/2'

loop_
_atom_site_label
_atom_site_type_symbol
_atom_site_fract_x
_atom_site_fract_y
_atom_site_fract_z
_atom_site_U_iso_or_equiv
_atom_site_adp_type
_atom_site_occupancy
_atom_site_symmetry_multiplicity
_atom_site_calc_flag
_atom_site_refinement_flags
P1 P 0.17377(4) 0.374028(19) 0.86639(3) 0.02529(12) Uani 1 1 d .
O2 O -0.09469(11) 0.38714(5) 0.61627(10) 0.0350(3) Uani 1 1 d .
O1 O 0.38238(11) 0.28445(6) 0.72735(10) 0.0408(3) Uani 1 1 d .
N2 N 0.08803(12) 0.28043(6) 0.73157(10) 0.0257(3) Uani 1 1 d .
N1 N 0.20371(13) 0.39176(6) 0.66605(10) 0.0269(3) Uani 1 1 d .
C08 C 0.27872(15) 0.39930(7) 0.60238(12) 0.0256(4) Uani 1 1 d .
C06 C 0.16841(15) 0.43922(7) 0.70648(13) 0.0258(4) Uani 1 1 d .
C35 C 0.01022(15) 0.21208(7) 0.60464(13) 0.0270(4) Uani 1 1 d .
C30 C 0.08336(14) 0.22562(7) 0.69240(12) 0.0244(4) Uani 1 1 d .
C02 C 0.08397(15) 0.48294(8) 0.82921(13) 0.0303(4) Uani 1 1 d .
H02 H 0.0586 0.4799 0.8877 0.036 Uiso 1 1 calc R
C12 C 0.33296(17) 0.37625(7) 0.45227(13) 0.0311(4) Uani 1 1 d .
H12 H 0.3159 0.3579 0.3921 0.037 Uiso 1 1 calc R
C28 C 0.02067(14) 0.28955(7) 0.79731(12) 0.0250(4) Uani 1 1 d .
C13 C 0.25472(16) 0.37309(7) 0.51199(13) 0.0283(4) Uani 1 1 d .
C01 C 0.13694(15) 0.43711(7) 0.79676(12) 0.0256(4) Uani 1 1 d .
C42 C 0.4959(2) 0.30136(12) 0.7709(2) 0.0613(7) Uani 1 1 d .
H42A H 0.5262 0.2792 0.829 0.074 Uiso 1 1 calc R
H42B H 0.4974 0.3407 0.7893 0.074 Uiso 1 1 calc R
C31 C 0.15447(15) 0.18442(7) 0.74258(13) 0.0291(4) Uani 1 1 d .
C09 C 0.38221(16) 0.42885(7) 0.62914(13) 0.0302(4) Uani 1 1 d .
C04 C 0.10423(16) 0.53485(8) 0.69271(14) 0.0326(4) Uani 1 1 d .
H04 H 0.0957 0.5684 0.6576 0.039 Uiso 1 1 calc R
C10 C 0.45566(17) 0.43159(8) 0.56585(14) 0.0339(4) Uani 1 1 d .
H10 H 0.5236 0.4526 0.5839 0.041 Uiso 1 1 calc R
C11 C 0.43423(16) 0.40511(8) 0.47756(13) 0.0320(4) Uani 1 1 d .
C25 C -0.13984(16) 0.32243(8) 0.90969(13) 0.0328(4) Uani 1 1 d .
C23 C 0.03924(15) 0.33724(7) 0.85796(12) 0.0259(4) Uani 1 1 d .
C03 C 0.06732(16) 0.53221(8) 0.77933(14) 0.0318(4) Uani 1 1 d .
C18 C 0.25643(18) 0.44734(8) 1.02105(14) 0.0392(5) Uani 1 1 d .
H18 H 0.2615 0.4743 0.9739 0.047 Uiso 1 1 calc R
C05 C 0.15270(16) 0.49018(7) 0.65678(13) 0.0306(4) Uani 1 1 d .
H05 H 0.1761 0.4936 0.5974 0.037 Uiso 1 1 calc R
C32 C 0.15535(16) 0.13227(7) 0.70194(15) 0.0336(4) Uani 1 1 d .
H32 H 0.2046 0.1049 0.7358 0.04 Uiso 1 1 calc R
C21 C 0.24915(17) 0.36917(9) 1.15997(14) 0.0381(5) Uani 1 1 d .
H21 H 0.2479 0.3419 1.2075 0.046 Uiso 1 1 calc R
C33 C 0.08697(17) 0.11894(7) 0.61392(15) 0.0340(4) Uani 1 1 d .
C34 C 0.01415(16) 0.15907(8) 0.56685(14) 0.0320(4) Uani 1 1 d .
H34 H -0.0347 0.1504 0.5071 0.038 Uiso 1 1 calc R
C26 C -0.14903(16) 0.27200(8) 0.86114(14) 0.0338(4) Uani 1 1 d .
H26 H -0.2107 0.2483 0.8651 0.041 Uiso 1 1 calc R
C38 C -0.07738(17) 0.25245(8) 0.55259(14) 0.0372(5) Uani 1 1 d .
H38A H -0.1316 0.2331 0.5023 0.056 Uiso 1 1 calc R
H38B H -0.0392 0.2814 0.5235 0.056 Uiso 1 1 calc R
H38C H -0.1181 0.269 0.5983 0.056 Uiso 1 1 calc R
C46 C -0.12267(18) 0.43510(8) 0.55660(15) 0.0382(5) Uani 1 1 d .
H46A H -0.1699 0.4248 0.4933 0.046 Uiso 1 1 calc R
H46B H -0.0525 0.4533 0.5464 0.046 Uiso 1 1 calc R
C24 C -0.04233(16) 0.35311(8) 0.90906(13) 0.0297(4) Uani 1 1 d .
H24 H -0.0308 0.3863 0.945 0.036 Uiso 1 1 calc R
C22 C 0.20828(16) 0.35660(8) 1.06374(13) 0.0312(4) Uani 1 1 d .
H22 H 0.1787 0.3209 1.0462 0.037 Uiso 1 1 calc R
C14 C 0.41769(18) 0.45565(10) 0.72700(15) 0.0433(5) Uani 1 1 d .
H14A H 0.5007 0.4597 0.7432 0.065 Uiso 1 1 calc R
H14B H 0.3933 0.4326 0.7753 0.065 Uiso 1 1 calc R
H14C H 0.382 0.492 0.7257 0.065 Uiso 1 1 calc R
C29 C -0.23274(18) 0.34298(10) 0.95780(16) 0.0438(5) Uani 1 1 d .
H29A H -0.2866 0.3656 0.9125 0.066 Uiso 1 1 calc R
H29B H -0.1988 0.3651 1.0141 0.066 Uiso 1 1 calc R
H29C H -0.2729 0.3115 0.978 0.066 Uiso 1 1 calc R
C36 C 0.22953(18) 0.19632(9) 0.84012(14) 0.0424(5) Uani 1 1 d .
H36A H 0.2652 0.1621 0.868 0.064 Uiso 1 1 calc R
H36B H 0.1832 0.2118 0.8825 0.064 Uiso 1 1 calc R
H36C H 0.2888 0.2228 0.833 0.064 Uiso 1 1 calc R
C17 C 0.21007(15) 0.39582(8) 0.99234(12) 0.0275(4) Uani 1 1 d .
C43 C -0.18899(18) 0.38010(9) 0.66237(16) 0.0431(5) Uani 1 1 d .
H43A H -0.1682 0.3558 0.7191 0.052 Uiso 1 1 calc R
H43B H -0.2557 0.3643 0.6175 0.052 Uiso 1 1 calc R
C16 C 0.14476(18) 0.34166(9) 0.47979(15) 0.0414(5) Uani 1 1 d .
H16A H 0.1377 0.3298 0.4131 0.062 Uiso 1 1 calc R
H16B H 0.0804 0.3655 0.4845 0.062 Uiso 1 1 calc R
H16C H 0.1449 0.3093 0.5209 0.062 Uiso 1 1 calc R
C27 C -0.07193(15) 0.25536(8) 0.80769(13) 0.0302(4) Uani 1 1 d .
H27 H -0.0809 0.2204 0.7772 0.036 Uiso 1 1 calc R
C20 C 0.29160(18) 0.42095(10) 1.18712(15) 0.0443(5) Uani 1 1 d .
H20 H 0.318 0.4297 1.2531 0.053 Uiso 1 1 calc R
C45 C -0.1886(2) 0.47341(9) 0.60980(18) 0.0504(6) Uani 1 1 d .
H45A H -0.2601 0.486 0.5671 0.06 Uiso 1 1 calc R
H45B H -0.1423 0.506 0.6351 0.06 Uiso 1 1 calc R
C15 C 0.52059(19) 0.40615(10) 0.41378(16) 0.0463(5) Uani 1 1 d .
H15A H 0.4941 0.3825 0.3577 0.069 Uiso 1 1 calc R
H15B H 0.5941 0.3926 0.45 0.069 Uiso 1 1 calc R
H15C H 0.5293 0.444 0.3925 0.069 Uiso 1 1 calc R
C37 C 0.0902(2) 0.06197(9) 0.57039(18) 0.0518(6) Uani 1 1 d .
H37A H 0.0274 0.0398 0.5838 0.078 Uiso 1 1 calc R
H37B H 0.1628 0.0441 0.5985 0.078 Uiso 1 1 calc R
H37C H 0.0827 0.0653 0.5008 0.078 Uiso 1 1 calc R
C39 C 0.3862(2) 0.25050(11) 0.64454(19) 0.0581(7) Uani 1 1 d .
H39A H 0.3353 0.2657 0.5865 0.07 Uiso 1 1 calc R
H39B H 0.3614 0.2125 0.6548 0.07 Uiso 1 1 calc R
C07 C 0.0136(2) 0.58158(9) 0.81627(17) 0.0502(6) Uani 1 1 d .
H07A H -0.0183 0.5706 0.8713 0.075 Uiso 1 1 calc R
H07B H -0.0472 0.5961 0.7653 0.075 Uiso 1 1 calc R
H07C H 0.0715 0.6101 0.8363 0.075 Uiso 1 1 calc R
C19 C 0.2953(2) 0.45978(10) 1.11749(15) 0.0484(6) Uani 1 1 d .
H19 H 0.3247 0.4954 1.1356 0.058 Uiso 1 1 calc R
C44 C -0.2136(2) 0.43798(11) 0.69168(17) 0.0545(6) Uani 1 1 d .
H44A H -0.1634 0.4481 0.7537 0.065 Uiso 1 1 calc R
H44B H -0.294 0.4418 0.6971 0.065 Uiso 1 1 calc R
Li1 Li 0.2444(3) 0.31889(12) 0.7420(2) 0.0301(7) Uani 1 1 d .
C41 C 0.5632(3) 0.2922(2) 0.6973(3) 0.1207(16) Uani 1 1 d .
H41A H 0.5692 0.3267 0.6618 0.145 Uiso 1 1 calc R
H41B H 0.6409 0.2796 0.7275 0.145 Uiso 1 1 calc R
C40 C 0.5045(3) 0.25056(17) 0.6331(3) 0.1023(12) Uani 1 1 d .
H40A H 0.5398 0.214 0.6497 0.123 Uiso 1 1 calc R
H40B H 0.5078 0.2593 0.5659 0.123 Uiso 1 1 calc R
Li2 Li 0.0518(3) 0.35139(13) 0.6530(2) 0.0334(7) Uani 1 1 d .

loop_
_atom_site_aniso_label
_atom_site_aniso_U_11
_atom_site_aniso_U_22
_atom_site_aniso_U_33
_atom_site_aniso_U_23
_atom_site_aniso_U_13
_atom_site_aniso_U_12
P1 0.0266(2) 0.0260(2) 0.0247(2) -0.00234(18) 0.00859(18) -0.00318(19)
O2 0.0326(7) 0.0321(7) 0.0421(8) 0.0107(6) 0.0121(6) 0.0072(6)
O1 0.0310(8) 0.0417(8) 0.0509(9) -0.0079(6) 0.0114(6) 0.0032(6)
N2 0.0289(8) 0.0207(7) 0.0286(8) -0.0013(6) 0.0085(6) -0.0022(6)
N1 0.0352(9) 0.0219(7) 0.0269(8) -0.0010(6) 0.0142(6) -0.0021(6)
C08 0.0316(10) 0.0212(9) 0.0262(9) 0.0013(7) 0.0111(7) 0.0015(7)
C06 0.0264(9) 0.0237(9) 0.0288(9) -0.0021(7) 0.0092(7) -0.0050(7)
C35 0.0253(9) 0.0265(9) 0.0300(9) 0.0001(7) 0.0074(7) -0.0035(7)
C30 0.0239(9) 0.0222(9) 0.0287(9) -0.0003(7) 0.0093(7) -0.0024(7)
C02 0.0296(10) 0.0331(10) 0.0306(10) -0.0051(8) 0.0116(8) -0.0025(8)
C12 0.0406(11) 0.0296(10) 0.0260(9) -0.0027(7) 0.0134(8) 0.0016(8)
C28 0.0250(9) 0.0230(9) 0.0269(9) 0.0043(7) 0.0053(7) 0.0013(7)
C13 0.0332(10) 0.0245(9) 0.0292(9) -0.0012(7) 0.0109(8) -0.0001(8)
C01 0.0258(9) 0.0252(9) 0.0268(9) -0.0028(7) 0.0078(7) -0.0040(7)
C42 0.0358(13) 0.0715(18) 0.0723(18) -0.0102(14) 0.0020(12) -0.0033(12)
C31 0.0265(9) 0.0263(9) 0.0344(10) 0.0046(7) 0.0062(8) -0.0013(8)
C09 0.0328(10) 0.0304(10) 0.0290(10) -0.0021(7) 0.0099(8) -0.0028(8)
C04 0.0343(10) 0.0247(10) 0.0385(11) 0.0020(8) 0.0068(8) 0.0001(8)
C10 0.0317(10) 0.0365(11) 0.0359(11) -0.0001(8) 0.0127(8) -0.0054(8)
C11 0.0343(11) 0.0317(10) 0.0336(10) 0.0048(8) 0.0149(8) 0.0055(8)
C25 0.0278(10) 0.0410(11) 0.0311(10) 0.0047(8) 0.0093(8) 0.0016(8)
C23 0.0253(9) 0.0250(9) 0.0277(9) 0.0011(7) 0.0064(7) -0.0015(7)
C03 0.0283(10) 0.0289(10) 0.0382(11) -0.0076(8) 0.0068(8) 0.0007(8)
C18 0.0475(12) 0.0394(11) 0.0303(11) -0.0005(8) 0.0069(9) -0.0156(10)
C05 0.0372(11) 0.0275(10) 0.0300(10) 0.0005(7) 0.0139(8) -0.0027(8)
C32 0.0317(10) 0.0245(10) 0.0466(12) 0.0049(8) 0.0125(9) 0.0036(8)
C21 0.0355(11) 0.0478(13) 0.0318(11) 0.0083(9) 0.0090(8) 0.0085(10)
C33 0.0369(11) 0.0250(10) 0.0464(12) -0.0050(8) 0.0227(9) -0.0044(8)
C34 0.0342(10) 0.0317(10) 0.0319(10) -0.0068(8) 0.0108(8) -0.0088(8)
C26 0.0269(10) 0.0360(11) 0.0392(11) 0.0063(8) 0.0087(8) -0.0077(8)
C38 0.0338(11) 0.0334(11) 0.0401(11) 0.0024(8) -0.0019(9) -0.0037(8)
C46 0.0393(12) 0.0321(11) 0.0413(12) 0.0111(8) 0.0041(9) 0.0022(9)
C24 0.0310(10) 0.0298(10) 0.0290(10) -0.0002(7) 0.0075(8) 0.0001(8)
C22 0.0296(10) 0.0318(10) 0.0331(10) 0.0020(8) 0.0086(8) 0.0042(8)
C14 0.0374(12) 0.0584(14) 0.0360(11) -0.0128(10) 0.0119(9) -0.0120(10)
C29 0.0329(11) 0.0574(14) 0.0451(13) -0.0020(10) 0.0172(9) 0.0004(10)
C36 0.0435(12) 0.0371(12) 0.0407(12) 0.0089(9) -0.0042(9) -0.0015(10)
C17 0.0244(9) 0.0332(10) 0.0260(9) -0.0021(7) 0.0078(7) -0.0013(8)
C43 0.0331(11) 0.0540(14) 0.0439(12) 0.0158(10) 0.0118(9) 0.0054(10)
C16 0.0430(12) 0.0450(12) 0.0383(12) -0.0121(9) 0.0132(9) -0.0098(10)
C27 0.0285(10) 0.0263(10) 0.0362(10) 0.0016(8) 0.0077(8) -0.0044(8)
C20 0.0436(13) 0.0593(14) 0.0273(11) -0.0055(9) 0.0017(9) -0.0008(11)
C45 0.0425(13) 0.0365(12) 0.0683(16) -0.0044(11) 0.0034(11) 0.0070(10)
C15 0.0442(13) 0.0576(14) 0.0436(13) -0.0025(10) 0.0240(10) 0.0004(11)
C37 0.0613(15) 0.0317(12) 0.0698(16) -0.0147(10) 0.0307(13) -0.0028(11)
C39 0.0568(16) 0.0537(15) 0.0652(16) -0.0176(12) 0.0160(13) 0.0092(12)
C07 0.0546(14) 0.0427(13) 0.0554(14) -0.0099(11) 0.0162(11) 0.0118(11)
C19 0.0561(14) 0.0482(13) 0.0377(12) -0.0097(10) 0.0027(10) -0.0162(11)
C44 0.0412(13) 0.0758(18) 0.0463(14) -0.0075(12) 0.0087(10) 0.0184(12)
Li1 0.0287(16) 0.0296(16) 0.0338(17) -0.0019(13) 0.0109(13) 0.0015(13)
C41 0.0385(17) 0.215(5) 0.115(3) 0.003(3) 0.0297(19) -0.007(2)
C40 0.067(2) 0.137(3) 0.114(3) -0.044(3) 0.046(2) 0.007(2)
Li2 0.0334(17) 0.0288(16) 0.0387(18) 0.0068(13) 0.0094(14) 0.0014(14)

loop_
_atom_type_symbol
_atom_type_description
_atom_type_scat_dispersion_real
_atom_type_scat_dispersion_imag
_atom_type_scat_source
C C 0.0033 0.0016 'International Tables Vol C Tables 4.2.6.8 and 6.1.1.4'
H H 0 0 'International Tables Vol C Tables 4.2.6.8 and 6.1.1.4'
N N 0.0061 0.0033 'International Tables Vol C Tables 4.2.6.8 and 6.1.1.4'
O O 0.0106 0.006 'International Tables Vol C Tables 4.2.6.8 and 6.1.1.4'
P P 0.1023 0.0942 'International Tables Vol C Tables 4.2.6.8 and 6.1.1.4'
Li Li -0.0003 0.0001 'International Tables Vol C Tables 4.2.6.8 and 6.1.1.4'

loop_
_geom_angle_atom_site_label_1
_geom_angle_atom_site_label_2
_geom_angle_atom_site_label_3
_geom_angle
C01 P1 C23 105.40(8)
C01 P1 C17 105.62(8)
C23 P1 C17 103.18(8)
C01 P1 Li1 98.21(9)
C23 P1 Li1 96.92(9)
C17 P1 Li1 143.15(9)
C43 O2 C46 105.00(14)
C43 O2 Li2 125.76(15)
C46 O2 Li2 127.49(15)
C42 O1 C39 108.86(17)
C42 O1 Li1 126.59(16)
C39 O1 Li1 121.21(16)
C28 N2 C30 115.56(14)
C28 N2 Li2 98.53(14)
C30 N2 Li2 125.40(15)
C28 N2 Li1 122.16(14)
C30 N2 Li1 113.81(14)
Li2 N2 Li1 75.21(13)
C06 N1 C08 116.60(14)
C06 N1 Li2 95.13(14)
C08 N1 Li2 132.80(15)
C06 N1 Li1 123.19(14)
C08 N1 Li1 109.35(14)
Li2 N1 Li1 75.26(13)
C13 C08 C09 118.13(16)
C13 C08 N1 119.42(16)
C09 C08 N1 122.26(15)
N1 C06 C01 120.58(15)
N1 C06 C05 122.32(16)
C01 C06 C05 116.88(16)
N1 C06 Li2 52.26(11)
C01 C06 Li2 90.27(13)
C05 C06 Li2 124.65(14)
C34 C35 C30 119.42(16)
C34 C35 C38 118.98(16)
C30 C35 C38 121.51(16)
C35 C30 C31 118.84(16)
C35 C30 N2 121.77(15)
C31 C30 N2 119.39(15)
C03 C02 C01 122.71(17)
C11 C12 C13 122.49(17)
N2 C28 C27 124.21(16)
N2 C28 C23 120.02(15)
C27 C28 C23 115.72(16)
N2 C28 Li2 50.28(10)
C27 C28 Li2 131.17(14)
C23 C28 Li2 88.87(12)
C12 C13 C08 119.87(17)
C12 C13 C16 120.07(16)
C08 C13 C16 120.06(16)
C02 C01 C06 119.75(16)
C02 C01 P1 123.93(14)
C06 C01 P1 116.28(13)
O1 C42 C41 105.3(2)
C32 C31 C30 119.49(17)
C32 C31 C36 119.93(17)
C30 C31 C36 120.58(16)
C10 C09 C08 119.46(16)
C10 C09 C14 118.88(17)
C08 C09 C14 121.61(16)
C05 C04 C03 121.97(18)
C11 C10 C09 123.01(18)
C12 C11 C10 117.00(17)
C12 C11 C15 121.85(18)
C10 C11 C15 121.11(18)
C24 C25 C26 116.33(17)
C24 C25 C29 122.02(18)
C26 C25 C29 121.63(18)
C24 C23 C28 120.11(16)
C24 C23 P1 122.74(13)
C28 C23 P1 117.14(13)
C02 C03 C04 117.02(17)
C02 C03 C07 122.24(19)
C04 C03 C07 120.73(18)
C19 C18 C17 120.99(19)
C04 C05 C06 121.48(17)
C33 C32 C31 122.26(18)
C20 C21 C22 120.58(19)
C32 C33 C34 117.81(17)
C32 C33 C37 121.40(19)
C34 C33 C37 120.78(19)
C33 C34 C35 122.06(17)
C27 C26 C25 122.54(17)
O2 C46 C45 106.30(17)
C25 C24 C23 122.87(17)
C21 C22 C17 120.81(18)
C18 C17 C22 117.71(17)
C18 C17 P1 122.90(14)
C22 C17 P1 118.62(14)
O2 C43 C44 103.62(17)
C26 C27 C28 121.28(17)
C19 C20 C21 119.24(19)
C46 C45 C44 104.08(17)
O1 C39 C40 106.9(2)
C20 C19 C18 120.6(2)
C43 C44 C45 103.31(18)
O1 Li1 N2 126.13(16)
O1 Li1 N1 115.48(16)
N2 Li1 N1 103.71(15)
O1 Li1 P1 138.07(16)
N2 Li1 P1 81.55(11)
N1 Li1 P1 80.56(11)
O1 Li1 Li2 144.07(18)
N2 Li1 Li2 51.94(11)
N1 Li1 Li2 51.80(11)
P1 Li1 Li2 77.01(11)
C40 C41 C42 106.9(3)
C41 C40 C39 106.5(3)
O2 Li2 N1 123.57(16)
O2 Li2 N2 126.96(17)
N1 Li2 N2 105.76(15)
O2 Li2 Li1 164.62(19)
N1 Li2 Li1 52.95(11)
N2 Li2 Li1 52.85(11)
O2 Li2 C06 96.59(13)
N1 Li2 C06 32.62(7)
N2 Li2 C06 119.70(15)
Li1 Li2 C06 74.14(12)
O2 Li2 C28 101.26(14)
N1 Li2 C28 118.33(15)
N2 Li2 C28 31.19(7)
Li1 Li2 C28 72.35(11)
C06 Li2 C28 113.56(13)

loop_
_geom_bond_atom_site_label_1
_geom_bond_atom_site_label_2
_geom_bond_distance
P1 C01 1.8282(18)
P1 C23 1.8288(18)
P1 C17 1.8331(18)
P1 Li1 2.510(3)
O2 C43 1.436(2)
O2 C46 1.440(2)
O2 Li2 1.932(3)
O1 C42 1.434(3)
O1 C39 1.449(3)
O1 Li1 1.908(3)
N2 C28 1.381(2)
N2 C30 1.440(2)
N2 Li2 2.051(3)
N2 Li1 2.076(3)
N1 C06 1.395(2)
N1 C08 1.421(2)
N1 Li2 2.046(4)
N1 Li1 2.078(3)
C08 C13 1.411(2)
C08 C09 1.416(3)
C06 C01 1.418(2)
C06 C05 1.419(2)
C06 Li2 2.578(4)
C35 C34 1.401(2)
C35 C30 1.406(2)
C35 C38 1.512(3)
C30 C31 1.408(2)
C02 C03 1.385(3)
C02 C01 1.409(2)
C12 C11 1.384(3)
C12 C13 1.399(2)
C28 C27 1.421(2)
C28 C23 1.434(2)
C28 Li2 2.637(4)
C13 C16 1.511(3)
C42 C41 1.472(4)
C31 C32 1.394(3)
C31 C36 1.515(3)
C09 C10 1.392(3)
C09 C14 1.516(3)
C04 C05 1.381(3)
C04 C03 1.400(3)
C10 C11 1.388(3)
C11 C15 1.519(3)
C25 C24 1.391(3)
C25 C26 1.400(3)
C25 C29 1.514(3)
C23 C24 1.395(2)
C03 C07 1.509(3)
C18 C19 1.388(3)
C18 C17 1.395(3)
C32 C33 1.384(3)
C21 C20 1.381(3)
C21 C22 1.389(3)
C33 C34 1.384(3)
C33 C37 1.521(3)
C26 C27 1.380(3)
C46 C45 1.525(3)
C22 C17 1.398(3)
C43 C44 1.514(3)
C20 C19 1.377(3)
C45 C44 1.531(3)
C39 C40 1.465(4)
Li1 Li2 2.518(4)
C41 C40 1.443(5)

loop_
_geom_torsion_atom_site_label_1
_geom_torsion_atom_site_label_2
_geom_torsion_atom_site_label_3
_geom_torsion_atom_site_label_4
_geom_torsion
C06 N1 C08 C13 -130.85(17)
Li2 N1 C08 C13 -4.0(3)
Li1 N1 C08 C13 83.58(19)
C06 N1 C08 C09 54.2(2)
Li2 N1 C08 C09 -178.91(17)
Li1 N1 C08 C09 -91.34(19)
C08 N1 C06 C01 -152.89(16)
Li2 N1 C06 C01 63.23(19)
Li1 N1 C06 C01 -12.5(2)
C08 N1 C06 C05 32.7(2)
Li2 N1 C06 C05 -111.17(19)
Li1 N1 C06 C05 173.11(17)
C08 N1 C06 Li2 143.89(19)
Li1 N1 C06 Li2 -75.72(17)
C34 C35 C30 C31 -3.4(3)
C38 C35 C30 C31 173.16(17)
C34 C35 C30 N2 176.02(16)
C38 C35 C30 N2 -7.4(3)
C28 N2 C30 C35 95.12(19)
Li2 N2 C30 C35 -27.7(2)
Li1 N2 C30 C35 -116.02(18)
C28 N2 C30 C31 -85.5(2)
Li2 N2 C30 C31 151.75(17)
Li1 N2 C30 C31 63.4(2)
C30 N2 C28 C27 -18.1(2)
Li2 N2 C28 C27 118.03(18)
Li1 N2 C28 C27 -164.12(17)
C30 N2 C28 C23 164.51(15)
Li2 N2 C28 C23 -59.36(19)
Li1 N2 C28 C23 18.5(2)
C30 N2 C28 Li2 -136.13(18)
Li1 N2 C28 Li2 77.85(17)
C11 C12 C13 C08 -0.9(3)
C11 C12 C13 C16 179.08(18)
C09 C08 C13 C12 0.8(3)
N1 C08 C13 C12 -174.38(16)
C09 C08 C13 C16 -179.27(17)
N1 C08 C13 C16 5.6(3)
C03 C02 C01 C06 -4.4(3)
C03 C02 C01 P1 173.35(14)
N1 C06 C01 C02 -169.55(16)
C05 C06 C01 C02 5.1(2)
Li2 C06 C01 C02 -124.64(17)
N1 C06 C01 P1 12.6(2)
C05 C06 C01 P1 -172.74(13)
Li2 C06 C01 P1 57.48(13)
C23 P1 C01 C02 75.84(16)
C17 P1 C01 C02 -32.98(17)
Li1 P1 C01 C02 175.39(16)
C23 P1 C01 C06 -106.38(14)
C17 P1 C01 C06 144.80(13)
Li1 P1 C01 C06 -6.83(15)
C39 O1 C42 C41 17.5(3)
Li1 O1 C42 C41 -141.9(3)
C35 C30 C31 C32 3.5(3)
N2 C30 C31 C32 -175.97(16)
C35 C30 C31 C36 -176.41(17)
N2 C30 C31 C36 4.2(3)
C13 C08 C09 C10 0.7(3)
N1 C08 C09 C10 175.65(16)
C13 C08 C09 C14 -176.68(18)
N1 C08 C09 C14 -1.7(3)
C08 C09 C10 C11 -2.0(3)
C14 C09 C10 C11 175.39(19)
C13 C12 C11 C10 -0.3(3)
C13 C12 C11 C15 177.37(18)
C09 C10 C11 C12 1.8(3)
C09 C10 C11 C15 -175.88(19)
N2 C28 C23 C24 166.12(16)
C27 C28 C23 C24 -11.5(2)
Li2 C28 C23 C24 124.68(17)
N2 C28 C23 P1 -15.3(2)
C27 C28 C23 P1 167.13(13)
Li2 C28 C23 P1 -56.70(13)
C01 P1 C23 C24 -75.18(16)
C17 P1 C23 C24 35.39(17)
Li1 P1 C23 C24 -175.70(16)
C01 P1 C23 C28 106.25(14)
C17 P1 C23 C28 -143.18(14)
Li1 P1 C23 C28 5.72(15)
C01 C02 C03 C04 0.9(3)
C01 C02 C03 C07 -178.14(18)
C05 C04 C03 C02 1.5(3)
C05 C04 C03 C07 -179.40(19)
C03 C04 C05 C06 -0.5(3)
N1 C06 C05 C04 171.74(17)
C01 C06 C05 C04 -2.9(3)
Li2 C06 C05 C04 108.1(2)
C30 C31 C32 C33 -1.1(3)
C36 C31 C32 C33 178.79(18)
C31 C32 C33 C34 -1.4(3)
C31 C32 C33 C37 179.31(18)
C32 C33 C34 C35 1.4(3)
C37 C33 C34 C35 -179.24(17)
C30 C35 C34 C33 0.9(3)
C38 C35 C34 C33 -175.70(18)
C24 C25 C26 C27 -5.9(3)
C29 C25 C26 C27 172.44(19)
C43 O2 C46 C45 33.6(2)
Li2 O2 C46 C45 -131.89(19)
C26 C25 C24 C23 4.3(3)
C29 C25 C24 C23 -174.08(18)
C28 C23 C24 C25 4.6(3)
P1 C23 C24 C25 -173.95(14)
C20 C21 C22 C17 0.5(3)
C19 C18 C17 C22 -2.5(3)
C19 C18 C17 P1 -172.21(17)
C21 C22 C17 C18 1.4(3)
C21 C22 C17 P1 171.57(14)
C01 P1 C17 C18 -29.55(18)
C23 P1 C17 C18 -139.95(17)
Li1 P1 C17 C18 98.8(2)
C01 P1 C17 C22 160.78(14)
C23 P1 C17 C22 50.37(16)
Li1 P1 C17 C22 -70.9(2)
C46 O2 C43 C44 -43.2(2)
Li2 O2 C43 C44 122.63(19)
C25 C26 C27 C28 -1.4(3)
N2 C28 C27 C26 -167.48(17)
C23 C28 C27 C26 10.0(3)
Li2 C28 C27 C26 -103.1(2)
C22 C21 C20 C19 -1.4(3)
O2 C46 C45 C44 -10.6(2)
C42 O1 C39 C40 -4.6(3)
Li1 O1 C39 C40 156.0(2)
C21 C20 C19 C18 0.3(4)
C17 C18 C19 C20 1.7(4)
O2 C43 C44 C45 35.3(2)
C46 C45 C44 C43 -14.7(2)
C42 O1 Li1 N2 -151.9(2)
C39 O1 Li1 N2 51.0(3)
C42 O1 Li1 N1 75.8(3)
C39 O1 Li1 N1 -81.2(2)
C42 O1 Li1 P1 -29.2(3)
C39 O1 Li1 P1 173.8(2)
C42 O1 Li1 Li2 135.1(3)
C39 O1 Li1 Li2 -21.9(4)
C28 N2 Li1 O1 134.56(19)
C30 N2 Li1 O1 -12.0(3)
Li2 N2 Li1 O1 -134.6(2)
C28 N2 Li1 N1 -88.86(18)
C30 N2 Li1 N1 124.58(14)
Li2 N2 Li1 N1 2.01(14)
C28 N2 Li1 P1 -10.81(16)
C30 N2 Li1 P1 -157.36(12)
Li2 N2 Li1 P1 80.07(12)
C28 N2 Li1 Li2 -90.88(17)
C30 N2 Li1 Li2 122.57(16)
C06 N1 Li1 O1 -133.51(17)
C08 N1 Li1 O1 9.3(2)
Li2 N1 Li1 O1 140.03(19)
C06 N1 Li1 N2 84.44(19)
C08 N1 Li1 N2 -132.73(14)
Li2 N1 Li1 N2 -2.02(14)
C06 N1 Li1 P1 5.62(17)
C08 N1 Li1 P1 148.45(12)
Li2 N1 Li1 P1 -80.84(12)
C06 N1 Li1 Li2 86.46(18)
C08 N1 Li1 Li2 -130.71(16)
C01 P1 Li1 O1 118.7(2)
C23 P1 Li1 O1 -134.6(2)
C17 P1 Li1 O1 -11.6(3)
C01 P1 Li1 N2 -104.71(10)
C23 P1 Li1 N2 2.01(11)
C17 P1 Li1 N2 125.03(14)
C01 P1 Li1 N1 0.81(11)
C23 P1 Li1 N1 107.53(10)
C17 P1 Li1 N1 -129.45(13)
C01 P1 Li1 Li2 -51.96(11)
C23 P1 Li1 Li2 54.76(11)
C17 P1 Li1 Li2 177.78(13)
O1 C42 C41 C40 -23.9(4)
C42 C41 C40 C39 21.2(5)
O1 C39 C40 C41 -10.4(4)
C43 O2 Li2 N1 -133.9(2)
C46 O2 Li2 N1 28.8(3)
C43 O2 Li2 N2 21.3(3)
C46 O2 Li2 N2 -176.09(18)
C43 O2 Li2 Li1 -62.2(7)
C46 O2 Li2 Li1 100.5(7)
C43 O2 Li2 C06 -114.07(17)
C46 O2 Li2 C06 48.6(2)
C43 O2 Li2 C28 1.6(2)
C46 O2 Li2 C28 164.26(15)
C06 N1 Li2 O2 38.6(2)
C08 N1 Li2 O2 -95.5(2)
Li1 N1 Li2 O2 161.6(2)
C06 N1 Li2 N2 -120.94(16)
C08 N1 Li2 N2 105.0(2)
Li1 N1 Li2 N2 2.06(14)
C06 N1 Li2 Li1 -123.01(14)
C08 N1 Li2 Li1 102.91(19)
C08 N1 Li2 C06 -134.1(2)
Li1 N1 Li2 C06 123.01(14)
C06 N1 Li2 C28 -90.00(17)
C08 N1 Li2 C28 135.91(17)
Li1 N1 Li2 C28 33.01(15)
C28 N2 Li2 O2 -39.6(2)
C30 N2 Li2 O2 90.4(2)
Li1 N2 Li2 O2 -160.7(2)
C28 N2 Li2 N1 119.07(15)
C30 N2 Li2 N1 -111.01(18)
Li1 N2 Li2 N1 -2.06(14)
C28 N2 Li2 Li1 121.13(14)
C30 N2 Li2 Li1 -108.94(18)
C28 N2 Li2 C06 86.92(17)
C30 N2 Li2 C06 -143.16(16)
Li1 N2 Li2 C06 -34.22(16)
C30 N2 Li2 C28 129.9(2)
Li1 N2 Li2 C28 -121.13(14)
O1 Li1 Li2 O2 -163.6(5)
N2 Li1 Li2 O2 95.1(7)
N1 Li1 Li2 O2 -82.4(7)
P1 Li1 Li2 O2 5.7(7)
O1 Li1 Li2 N1 -81.2(3)
N2 Li1 Li2 N1 177.51(17)
P1 Li1 Li2 N1 88.13(11)
O1 Li1 Li2 N2 101.3(3)
N1 Li1 Li2 N2 -177.51(17)
P1 Li1 Li2 N2 -89.38(11)
O1 Li1 Li2 C06 -109.2(3)
N2 Li1 Li2 C06 149.48(14)
N1 Li1 Li2 C06 -28.03(8)
P1 Li1 Li2 C06 60.10(8)
O1 Li1 Li2 C28 129.0(3)
N2 Li1 Li2 C28 27.72(8)
N1 Li1 Li2 C28 -149.79(14)
P1 Li1 Li2 C28 -61.66(8)
N1 C06 Li2 O2 -148.44(18)
C01 C06 Li2 O2 81.79(15)
C05 C06 Li2 O2 -41.8(2)
C01 C06 Li2 N1 -129.77(17)
C05 C06 Li2 N1 106.7(2)
N1 C06 Li2 N2 71.86(18)
C01 C06 Li2 N2 -57.91(19)
C05 C06 Li2 N2 178.53(17)
N1 C06 Li2 Li1 44.09(13)
C01 C06 Li2 Li1 -85.68(14)
C05 C06 Li2 Li1 150.76(17)
N1 C06 Li2 C28 106.20(17)
C01 C06 Li2 C28 -23.57(16)
C05 C06 Li2 C28 -147.13(16)
N2 C28 Li2 O2 148.7(2)
C27 C28 Li2 O2 44.6(2)
C23 C28 Li2 O2 -79.43(15)
N2 C28 Li2 N1 -72.86(17)
C27 C28 Li2 N1 -177.02(17)
C23 C28 Li2 N1 58.97(18)
C27 C28 Li2 N2 -104.2(2)
C23 C28 Li2 N2 131.83(17)
N2 C28 Li2 Li1 -45.72(12)
C27 C28 Li2 Li1 -149.87(19)
C23 C28 Li2 Li1 86.11(13)
N2 C28 Li2 C06 -108.88(17)
C27 C28 Li2 C06 146.97(17)
C23 C28 Li2 C06 22.95(16)
